data_4342595
loop_
_publ_author_name
'Feltham, Humphrey L. C.'
'Johnson, Chloe'
'Elliott, Anastasia B. S.'
'Gordon, Keith C.'
'Albrecht, Martin'
'Brooker, Sally'

_publ_section_title
;
 &quot;Tail&quot; Tuning of Iron(II) Spin Crossover Temperature by 100 K.
;
_journal_issue 6
_journal_name_full 'Inorganic chemistry'
_journal_page_first 2902
_journal_page_last 2909
_journal_paper_doi 10.1021/ic503040f
_journal_volume 54
_journal_year 2015
_chemical_formula_sum 'C55 H30 F34 Fe N12 O2 S2'
_chemical_formula_weight 1656.88
_space_group_crystal_system triclinic
_space_group_IT_number 2
_space_group_name_Hall '-P 1'
_space_group_name_H-M_alt 'P -1'
_symmetry_space_group_name_Hall '-P 1'
_symmetry_space_group_name_H-M 'P -1'
_atom_sites_solution_hydrogens mixed
_audit_creation_method SHELXL-2014/7
_cell_angle_alpha 78.955(2)
_cell_angle_beta 84.066(3)
_cell_angle_gamma 69.810(3)
_cell_formula_units_Z 1
_cell_length_a 8.8809(3)
_cell_length_b 9.8240(2)
_cell_length_c 19.9447(7)
_cell_measurement_temperature 100(2)
_cell_volume 1601.61(9)
_computing_structure_refinement 'SHELXL-2014/7 (Sheldrick, 2014)'
_diffrn_ambient_temperature 100(2)
_diffrn_measured_fraction_theta_full 0.998
_diffrn_measured_fraction_theta_max 0.998
_diffrn_radiation_type MoK\a
_diffrn_radiation_wavelength 0.71073
_diffrn_reflns_av_R_equivalents 0.0177
_diffrn_reflns_av_unetI/netI 0.0128
_diffrn_reflns_Laue_measured_fraction_full 0.998
_diffrn_reflns_Laue_measured_fraction_max 0.998
_diffrn_reflns_limit_h_max 10
_diffrn_reflns_limit_h_min -10
_diffrn_reflns_limit_k_max 11
_diffrn_reflns_limit_k_min -11
_diffrn_reflns_limit_l_max 24
_diffrn_reflns_limit_l_min -24
_diffrn_reflns_number 25589
_diffrn_reflns_point_group_measured_fraction_full 0.998
_diffrn_reflns_point_group_measured_fraction_max 0.998
_diffrn_reflns_theta_full 25.242
_diffrn_reflns_theta_max 25.682
_diffrn_reflns_theta_min 3.069
_exptl_absorpt_coefficient_mu 0.453
_exptl_crystal_colour orange
_exptl_crystal_density_diffrn 1.718
_exptl_crystal_description block
_exptl_crystal_F_000 824
_exptl_crystal_size_max 0.430
_exptl_crystal_size_mid 0.300
_exptl_crystal_size_min 0.160
_refine_diff_density_max 2.117
_refine_diff_density_min -0.933
_refine_diff_density_rms 0.073
_refine_ls_extinction_method none
_refine_ls_goodness_of_fit_ref 1.840
_refine_ls_hydrogen_treatment constr
_refine_ls_matrix_type full
_refine_ls_number_parameters 478
_refine_ls_number_reflns 6056
_refine_ls_number_restraints 0
_refine_ls_restrained_S_all 1.840
_refine_ls_R_factor_all 0.0441
_refine_ls_R_factor_gt 0.0429
_refine_ls_shift/su_max 0.000
_refine_ls_shift/su_mean 0.000
_refine_ls_structure_factor_coef Fsqd
_refine_ls_weighting_details 'w=1/[\s^2^(Fo^2^)+(0.1000P)^2^] where P=(Fo^2^+2Fc^2^)/3'
_refine_ls_weighting_scheme calc
_refine_ls_wR_factor_gt 0.1927
_refine_ls_wR_factor_ref 0.1947
_reflns_Friedel_coverage 0.000
_reflns_number_gt 5815
_reflns_number_total 6056
_reflns_threshold_expression 'I > 2\s(I)'
_cod_data_source_file ic503040f_si_002.cif
_cod_data_source_block HF1090_100K
_cod_depositor_comments 'Adding full bibliography for 4342591--4342596.cif.'
_cod_original_cell_volume 1601.60(9)
_cod_database_code 4342595
_shelx_shelxl_version_number 2014/7
_shelx_space_group_comment
;
The symmetry employed for this shelxl refinement is uniquely defined
by the following loop, which should always be used as a source of
symmetry information in preference to the above space-group names.
They are only intended as comments.
;
_shelx_estimated_absorpt_t_min 0.829
_shelx_estimated_absorpt_t_max 0.931

loop_
_space_group_symop_operation_xyz
'x, y, z'
'-x, -y, -z'

loop_
_atom_site_label
_atom_site_type_symbol
_atom_site_fract_x
_atom_site_fract_y
_atom_site_fract_z
_atom_site_U_iso_or_equiv
_atom_site_adp_type
_atom_site_occupancy
_atom_site_site_symmetry_order
_atom_site_calc_flag
_atom_site_refinement_flags_posn
_atom_site_refinement_flags_adp
_atom_site_refinement_flags_occupancy
_atom_site_disorder_assembly
_atom_site_disorder_group
Fe1 Fe 0.5000 -0.5000 1.0000 0.01391(19) Uani 1 2 d S . P . .
C1 C 0.8375(3) -0.4961(2) 0.93297(11) 0.0200(5) Uani 1 1 d . . . . .
H1 H 0.8780 -0.5867 0.9632 0.024 Uiso 1 1 calc R U . . .
C2 C 0.9456(3) -0.4398(3) 0.89203(11) 0.0209(5) Uani 1 1 d . . . . .
H2 H 1.0578 -0.4912 0.8937 0.025 Uiso 1 1 calc R U . . .
C3 C 0.8861(3) -0.3073(2) 0.84886(11) 0.0200(5) Uani 1 1 d . . . . .
H3 H 0.9575 -0.2664 0.8202 0.024 Uiso 1 1 calc R U . . .
C4 C 0.7214(3) -0.2337(2) 0.84746(10) 0.0188(5) Uani 1 1 d . . . . .
H4 H 0.6783 -0.1416 0.8186 0.023 Uiso 1 1 calc R U . . .
C5 C 0.6220(2) -0.2989(2) 0.88943(10) 0.0160(4) Uani 1 1 d . . . . .
C6 C 0.4453(2) -0.2337(2) 0.89624(10) 0.0153(4) Uani 1 1 d . . . . .
C7 C 0.1918(3) -0.1110(2) 0.88497(10) 0.0160(4) Uani 1 1 d . . . . .
C8 C 0.0388(3) -0.0098(2) 0.85687(11) 0.0174(4) Uani 1 1 d . . . . .
C9 C -0.0754(3) 0.0751(3) 0.89783(12) 0.0242(5) Uani 1 1 d . . . . .
H9 H -0.0556 0.0718 0.9441 0.029 Uiso 1 1 calc R U . . .
C10 C -0.2200(3) 0.1655(3) 0.86979(14) 0.0318(6) Uani 1 1 d . . . . .
H10 H -0.3019 0.2245 0.8968 0.038 Uiso 1 1 calc R U . . .
C11 C -0.2431(3) 0.1685(3) 0.80227(14) 0.0307(6) Uani 1 1 d . . . . .
H11 H -0.3410 0.2297 0.7818 0.037 Uiso 1 1 calc R U . . .
C12 C -0.1207(3) 0.0802(3) 0.76481(13) 0.0288(5) Uani 1 1 d . . . . .
H12 H -0.1374 0.0831 0.7182 0.035 Uiso 1 1 calc R U . . .
C13 C 0.3728(2) -0.0522(2) 0.78633(10) 0.0146(4) Uani 1 1 d . . . . .
C14 C 0.4115(2) -0.1264(2) 0.73136(10) 0.0164(4) Uani 1 1 d . . . . .
H14 H 0.4189 -0.2268 0.7372 0.020 Uiso 1 1 calc R U . . .
C15 C 0.4393(2) -0.0520(2) 0.66766(11) 0.0173(4) Uani 1 1 d . . . . .
H15 H 0.4684 -0.1015 0.6293 0.021 Uiso 1 1 calc R U . . .
C16 C 0.4243(2) 0.0963(2) 0.66002(10) 0.0154(4) Uani 1 1 d . . . . .
C17 C 0.3858(3) 0.1689(2) 0.71581(11) 0.0200(5) Uani 1 1 d . . . . .
H17 H 0.3764 0.2698 0.7102 0.024 Uiso 1 1 calc R U . . .
C18 C 0.3611(3) 0.0934(2) 0.77986(11) 0.0189(5) Uani 1 1 d . . . . .
H18 H 0.3366 0.1412 0.8187 0.023 Uiso 1 1 calc R U . . .
C19 C 0.4533(3) 0.1783(2) 0.59044(11) 0.0171(4) Uani 1 1 d . . . . .
C20 C 0.6289(3) 0.1739(2) 0.57667(10) 0.0163(4) Uani 1 1 d . . . . .
C21 C 0.6722(3) 0.2358(2) 0.50212(10) 0.0168(5) Uani 1 1 d . . . . .
C22 C 0.8300(3) 0.2736(2) 0.49404(11) 0.0176(5) Uani 1 1 d . . . . .
C23 C 0.8932(3) 0.2987(2) 0.41864(11) 0.0157(4) Uani 1 1 d . . . . .
C24 C 1.0270(2) 0.3715(2) 0.40818(10) 0.0151(4) Uani 1 1 d . . . . .
C25 C 1.1043(2) 0.3811(2) 0.33496(11) 0.0172(5) Uani 1 1 d . . . . .
C26 C 1.2212(3) 0.4690(3) 0.32093(12) 0.0228(5) Uani 1 1 d . . . . .
N1 N 0.6788(2) -0.4282(2) 0.93164(9) 0.0173(4) Uani 1 1 d . . . . .
N2 N 0.3664(2) -0.2772(2) 0.95091(9) 0.0189(4) Uani 1 1 d . . . . .
N3 N 0.2050(2) -0.20043(19) 0.94422(9) 0.0185(4) Uani 1 1 d . . . . .
N4 N 0.0192(2) -0.0086(2) 0.79055(10) 0.0232(4) Uani 1 1 d . . . . .
N5 N 0.3404(2) -0.12900(18) 0.85244(8) 0.0156(4) Uani 1 1 d . . . . .
F1 F 0.41684(16) 0.12127(16) 0.53987(6) 0.0255(3) Uani 1 1 d . . . . .
F2 F 0.35954(16) 0.32087(14) 0.58387(7) 0.0281(4) Uani 1 1 d . . . . .
F3 F 0.72557(16) 0.03351(15) 0.59114(7) 0.0302(4) Uani 1 1 d . . . . .
F4 F 0.66000(18) 0.25060(17) 0.61923(7) 0.0294(4) Uani 1 1 d . . . . .
F5 F 0.68899(18) 0.13342(17) 0.46270(7) 0.0310(4) Uani 1 1 d . . . . .
F6 F 0.55304(16) 0.35728(15) 0.47917(6) 0.0273(3) Uani 1 1 d . . . . .
F7 F 0.94436(17) 0.16152(17) 0.52961(7) 0.0344(4) Uani 1 1 d . . . . .
F8 F 0.80432(18) 0.39466(16) 0.52067(7) 0.0288(4) Uani 1 1 d . . . . .
F9 F 0.95345(17) 0.16928(14) 0.39637(7) 0.0282(3) Uani 1 1 d . . . . .
F10 F 0.76993(15) 0.38577(14) 0.38031(6) 0.0211(3) Uani 1 1 d . . . . .
F11 F 1.14322(15) 0.29347(15) 0.45201(7) 0.0254(3) Uani 1 1 d . . . . .
F12 F 0.96300(16) 0.50931(14) 0.42190(7) 0.0223(3) Uani 1 1 d . . . . .
F13 F 1.18644(17) 0.24477(14) 0.32212(7) 0.0282(3) Uani 1 1 d . . . . .
F14 F 0.98770(16) 0.44583(16) 0.28994(7) 0.0275(3) Uani 1 1 d . . . . .
F15 F 1.34092(18) 0.41210(19) 0.36306(8) 0.0379(4) Uani 1 1 d . . . . .
F16 F 1.1480(2) 0.60859(15) 0.32712(8) 0.0353(4) Uani 1 1 d . . . . .
F17 F 1.28207(17) 0.46381(15) 0.25703(7) 0.0282(3) Uani 1 1 d . . . . .
N6 N 0.4321(2) -0.5703(2) 0.91769(10) 0.0248(4) Uani 1 1 d . . . . .
C27 C 0.3891(2) -0.5365(2) 0.86165(11) 0.0174(4) Uani 1 1 d . . . . .
S1 S 0.32781(7) -0.49065(6) 0.78430(3) 0.0221(2) Uani 1 1 d . . . . .
O1 O 0.4214(4) 0.1187(4) 0.95079(17) 0.0244(6) Uiso 0.5 1 d . U P A 1
H1X H 0.4580 0.1884 0.9534 0.029 Uiso 0.5 1 d . U P B 1
C29 C 0.2488(6) 0.1655(5) 0.9703(2) 0.0244(6) Uiso 0.5 1 d . U P A 1
H29A H 0.2254 0.2364 1.0017 0.029 Uiso 0.5 1 calc R U P A 1
H29B H 0.2199 0.0797 0.9929 0.029 Uiso 0.5 1 calc R U P A 1
H29C H 0.1864 0.2116 0.9293 0.029 Uiso 0.5 1 calc R U P A 1
O2 O 0.3588(6) 0.0552(6) 0.9484(3) 0.0567(12) Uiso 0.5 1 d . . P C 2
H2X H 0.4257 0.0036 0.9790 0.068 Uiso 0.5 1 d . U P D 2
H2Y H 0.3045 0.1375 0.9616 0.068 Uiso 0.5 1 d . U P E 2

loop_
_atom_site_aniso_label
_atom_site_aniso_U_11
_atom_site_aniso_U_22
_atom_site_aniso_U_33
_atom_site_aniso_U_23
_atom_site_aniso_U_13
_atom_site_aniso_U_12
Fe1 0.0112(3) 0.0166(3) 0.0108(3) 0.00171(18) 0.00000(17) -0.00294(19)
C1 0.0140(10) 0.0221(11) 0.0187(10) 0.0008(8) 0.0009(8) -0.0020(8)
C2 0.0142(10) 0.0256(11) 0.0217(11) -0.0033(9) 0.0014(8) -0.0060(9)
C3 0.0185(11) 0.0269(11) 0.0157(10) -0.0044(8) 0.0051(8) -0.0103(9)
C4 0.0194(11) 0.0213(10) 0.0154(10) 0.0004(8) 0.0011(8) -0.0087(9)
C5 0.0144(10) 0.0200(10) 0.0131(10) -0.0015(8) 0.0009(8) -0.0060(8)
C6 0.0147(10) 0.0142(9) 0.0137(10) 0.0004(7) 0.0002(7) -0.0023(8)
C7 0.0158(10) 0.0159(10) 0.0154(10) -0.0020(8) 0.0002(8) -0.0046(8)
C8 0.0161(10) 0.0152(10) 0.0186(10) 0.0034(8) -0.0005(8) -0.0059(8)
C9 0.0199(11) 0.0243(11) 0.0237(11) -0.0002(9) 0.0028(9) -0.0047(9)
C10 0.0191(12) 0.0241(12) 0.0414(14) -0.0010(10) 0.0035(10) 0.0024(10)
C11 0.0167(11) 0.0248(12) 0.0431(15) 0.0114(11) -0.0083(10) -0.0046(9)
C12 0.0293(13) 0.0264(12) 0.0282(12) 0.0068(9) -0.0111(10) -0.0094(10)
C13 0.0128(10) 0.0163(10) 0.0126(10) 0.0007(7) -0.0004(7) -0.0041(8)
C14 0.0174(10) 0.0140(9) 0.0163(10) -0.0009(8) -0.0007(8) -0.0043(8)
C15 0.0191(11) 0.0179(10) 0.0157(10) -0.0027(8) -0.0014(8) -0.0069(8)
C16 0.0123(10) 0.0169(10) 0.0168(10) -0.0007(8) -0.0004(7) -0.0057(8)
C17 0.0215(11) 0.0161(10) 0.0210(11) -0.0012(8) 0.0020(8) -0.0064(8)
C18 0.0215(11) 0.0165(10) 0.0165(10) -0.0033(8) 0.0040(8) -0.0047(8)
C19 0.0161(10) 0.0160(10) 0.0170(10) 0.0001(8) -0.0027(8) -0.0035(8)
C20 0.0161(10) 0.0171(10) 0.0143(10) 0.0023(8) -0.0030(8) -0.0056(8)
C21 0.0178(11) 0.0200(10) 0.0134(10) -0.0019(8) -0.0024(8) -0.0073(8)
C22 0.0166(11) 0.0186(10) 0.0168(10) 0.0016(8) -0.0058(8) -0.0058(8)
C23 0.0140(10) 0.0154(10) 0.0180(10) -0.0018(8) -0.0006(8) -0.0058(8)
C24 0.0128(10) 0.0147(9) 0.0160(10) 0.0005(8) -0.0031(8) -0.0031(8)
C25 0.0138(10) 0.0170(10) 0.0194(11) -0.0020(8) -0.0016(8) -0.0037(8)
C26 0.0226(12) 0.0260(12) 0.0210(11) -0.0018(9) 0.0027(9) -0.0117(9)
N1 0.0154(9) 0.0198(9) 0.0146(9) 0.0004(7) 0.0006(7) -0.0053(7)
N2 0.0127(9) 0.0215(9) 0.0179(9) 0.0039(7) -0.0004(7) -0.0038(7)
N3 0.0131(9) 0.0189(9) 0.0181(9) 0.0020(7) 0.0010(7) -0.0019(7)
N4 0.0244(10) 0.0239(10) 0.0190(10) 0.0029(7) -0.0046(7) -0.0074(8)
N5 0.0151(9) 0.0160(8) 0.0119(9) 0.0025(7) 0.0007(6) -0.0033(7)
F1 0.0286(7) 0.0428(8) 0.0123(6) 0.0011(5) -0.0035(5) -0.0229(6)
F2 0.0229(7) 0.0200(7) 0.0265(7) 0.0086(5) 0.0057(6) 0.0031(6)
F3 0.0187(7) 0.0203(7) 0.0378(8) 0.0127(6) 0.0042(6) 0.0002(5)
F4 0.0412(9) 0.0455(8) 0.0135(6) -0.0041(6) -0.0003(5) -0.0303(7)
F5 0.0401(9) 0.0429(9) 0.0251(7) -0.0172(6) 0.0110(6) -0.0302(7)
F6 0.0166(7) 0.0324(7) 0.0220(7) 0.0129(6) -0.0027(5) -0.0030(6)
F7 0.0179(7) 0.0435(9) 0.0305(8) 0.0212(7) -0.0080(6) -0.0085(6)
F8 0.0439(9) 0.0360(8) 0.0188(7) -0.0104(6) 0.0081(6) -0.0283(7)
F9 0.0287(8) 0.0204(7) 0.0375(8) -0.0115(6) 0.0134(6) -0.0116(6)
F10 0.0167(6) 0.0304(7) 0.0153(6) 0.0028(5) -0.0041(5) -0.0094(5)
F11 0.0179(7) 0.0368(8) 0.0203(7) 0.0040(6) -0.0071(5) -0.0104(6)
F12 0.0266(7) 0.0190(6) 0.0248(7) -0.0074(5) 0.0055(5) -0.0117(5)
F13 0.0307(8) 0.0204(7) 0.0310(8) -0.0084(6) 0.0124(6) -0.0071(6)
F14 0.0216(7) 0.0432(8) 0.0162(7) 0.0033(6) -0.0039(5) -0.0126(6)
F15 0.0282(8) 0.0597(10) 0.0324(8) 0.0037(7) -0.0081(6) -0.0270(8)
F16 0.0477(10) 0.0229(7) 0.0389(9) -0.0066(6) 0.0140(7) -0.0198(7)
F17 0.0289(8) 0.0365(8) 0.0226(7) -0.0054(6) 0.0100(6) -0.0182(6)
N6 0.0179(9) 0.0339(11) 0.0204(10) -0.0069(8) -0.0027(7) -0.0040(8)
C27 0.0126(10) 0.0159(9) 0.0241(12) -0.0063(8) 0.0020(8) -0.0044(8)
S1 0.0225(3) 0.0254(3) 0.0188(3) -0.0025(2) -0.0045(2) -0.0079(2)

loop_
_atom_type_symbol
_atom_type_description
_atom_type_scat_dispersion_real
_atom_type_scat_dispersion_imag
_atom_type_scat_source
C C 0.0033 0.0016 'International Tables Vol C Tables 4.2.6.8 and 6.1.1.4'
H H 0.0000 0.0000 'International Tables Vol C Tables 4.2.6.8 and 6.1.1.4'
N N 0.0061 0.0033 'International Tables Vol C Tables 4.2.6.8 and 6.1.1.4'
O O 0.0106 0.0060 'International Tables Vol C Tables 4.2.6.8 and 6.1.1.4'
F F 0.0171 0.0103 'International Tables Vol C Tables 4.2.6.8 and 6.1.1.4'
S S 0.1246 0.1234 'International Tables Vol C Tables 4.2.6.8 and 6.1.1.4'
Fe Fe 0.3463 0.8444 'International Tables Vol C Tables 4.2.6.8 and 6.1.1.4'

loop_
_geom_angle_atom_site_label_1
_geom_angle_atom_site_label_2
_geom_angle_atom_site_label_3
_geom_angle
_geom_angle_site_symmetry_1
_geom_angle_site_symmetry_3
N6 Fe1 N6 180.0 2_647 .
N6 Fe1 N2 85.74(8) 2_647 2_647
N6 Fe1 N2 94.26(8) . 2_647
N6 Fe1 N2 94.26(8) 2_647 .
N6 Fe1 N2 85.74(8) . .
N2 Fe1 N2 180.00(7) 2_647 .
N6 Fe1 N1 89.48(7) 2_647 2_647
N6 Fe1 N1 90.52(7) . 2_647
N2 Fe1 N1 75.46(7) 2_647 2_647
N2 Fe1 N1 104.54(7) . 2_647
N6 Fe1 N1 90.52(7) 2_647 .
N6 Fe1 N1 89.48(7) . .
N2 Fe1 N1 104.54(7) 2_647 .
N2 Fe1 N1 75.46(7) . .
N1 Fe1 N1 180.0 2_647 .
N1 C1 C2 122.7(2) . .
N1 C1 H1 118.7 . .
C2 C1 H1 118.7 . .
C3 C2 C1 118.4(2) . .
C3 C2 H2 120.8 . .
C1 C2 H2 120.8 . .
C2 C3 C4 119.8(2) . .
C2 C3 H3 120.1 . .
C4 C3 H3 120.1 . .
C5 C4 C3 117.95(19) . .
C5 C4 H4 121.0 . .
C3 C4 H4 121.0 . .
N1 C5 C4 122.73(19) . .
N1 C5 C6 112.12(18) . .
C4 C5 C6 125.09(18) . .
N2 C6 N5 109.79(18) . .
N2 C6 C5 120.46(18) . .
N5 C6 C5 129.75(18) . .
N3 C7 N5 110.64(17) . .
N3 C7 C8 124.42(19) . .
N5 C7 C8 124.92(18) . .
N4 C8 C9 123.8(2) . .
N4 C8 C7 115.92(18) . .
C9 C8 C7 120.3(2) . .
C8 C9 C10 118.3(2) . .
C8 C9 H9 120.8 . .
C10 C9 H9 120.8 . .
C11 C10 C9 119.0(2) . .
C11 C10 H10 120.5 . .
C9 C10 H10 120.5 . .
C10 C11 C12 118.6(2) . .
C10 C11 H11 120.7 . .
C12 C11 H11 120.7 . .
N4 C12 C11 123.7(2) . .
N4 C12 H12 118.2 . .
C11 C12 H12 118.2 . .
C18 C13 C14 122.26(19) . .
C18 C13 N5 119.01(18) . .
C14 C13 N5 118.72(18) . .
C13 C14 C15 118.77(19) . .
C13 C14 H14 120.6 . .
C15 C14 H14 120.6 . .
C14 C15 C16 119.63(19) . .
C14 C15 H15 120.2 . .
C16 C15 H15 120.2 . .
C17 C16 C15 120.8(2) . .
C17 C16 C19 119.37(19) . .
C15 C16 C19 119.81(19) . .
C18 C17 C16 119.5(2) . .
C18 C17 H17 120.3 . .
C16 C17 H17 120.3 . .
C13 C18 C17 119.01(19) . .
C13 C18 H18 120.5 . .
C17 C18 H18 120.5 . .
F2 C19 F1 107.28(17) . .
F2 C19 C16 110.48(17) . .
F1 C19 C16 111.05(18) . .
F2 C19 C20 107.53(17) . .
F1 C19 C20 107.09(17) . .
C16 C19 C20 113.14(17) . .
F4 C20 F3 108.22(17) . .
F4 C20 C19 108.28(17) . .
F3 C20 C19 108.48(17) . .
F4 C20 C21 108.54(17) . .
F3 C20 C21 107.64(17) . .
C19 C20 C21 115.48(17) . .
F6 C21 F5 108.87(18) . .
F6 C21 C22 108.08(17) . .
F5 C21 C22 107.91(17) . .
F6 C21 C20 109.34(17) . .
F5 C21 C20 108.09(17) . .
C22 C21 C20 114.43(17) . .
F8 C22 F7 108.53(18) . .
F8 C22 C23 108.97(17) . .
F7 C22 C23 108.37(17) . .
F8 C22 C21 108.67(17) . .
F7 C22 C21 108.53(17) . .
C23 C22 C21 113.66(17) . .
F10 C23 F9 108.63(17) . .
F10 C23 C22 108.56(16) . .
F9 C23 C22 109.32(17) . .
F10 C23 C24 108.37(16) . .
F9 C23 C24 107.96(17) . .
C22 C23 C24 113.89(17) . .
F11 C24 F12 109.02(17) . .
F11 C24 C25 108.32(16) . .
F12 C24 C25 107.55(16) . .
F11 C24 C23 108.68(16) . .
F12 C24 C23 108.84(16) . .
C25 C24 C23 114.34(17) . .
F14 C25 F13 108.71(18) . .
F14 C25 C26 107.03(17) . .
F13 C25 C26 107.09(17) . .
F14 C25 C24 109.01(17) . .
F13 C25 C24 109.52(17) . .
C26 C25 C24 115.29(18) . .
F15 C26 F16 108.7(2) . .
F15 C26 F17 108.36(19) . .
F16 C26 F17 108.29(18) . .
F15 C26 C25 111.11(18) . .
F16 C26 C25 111.63(18) . .
F17 C26 C25 108.64(19) . .
C1 N1 C5 118.43(19) . .
C1 N1 Fe1 125.18(14) . .
C5 N1 Fe1 116.15(14) . .
C6 N2 N3 108.74(17) . .
C6 N2 Fe1 111.41(13) . .
N3 N2 Fe1 133.03(14) . .
C7 N3 N2 106.19(17) . .
C12 N4 C8 116.6(2) . .
C6 N5 C7 104.64(16) . .
C6 N5 C13 128.99(17) . .
C7 N5 C13 126.37(16) . .
C27 N6 Fe1 145.60(18) . .
N6 C27 S1 179.2(2) . .
C29 O1 H1X 108.9 . .
O1 C29 H29A 109.5 . .
O1 C29 H29B 109.5 . .
H29A C29 H29B 109.5 . .
O1 C29 H29C 109.5 . .
H29A C29 H29C 109.5 . .
H29B C29 H29C 109.5 . .
H2X O2 H2Y 108.2 . .

loop_
_geom_bond_atom_site_label_1
_geom_bond_atom_site_label_2
_geom_bond_distance
_geom_bond_site_symmetry_2
Fe1 N6 2.1123(19) 2_647
Fe1 N6 2.1124(19) .
Fe1 N2 2.1872(18) 2_647
Fe1 N2 2.1872(18) .
Fe1 N1 2.1987(18) 2_647
Fe1 N1 2.1987(19) .
C1 N1 1.336(3) .
C1 C2 1.388(3) .
C1 H1 0.9500 .
C2 C3 1.380(3) .
C2 H2 0.9500 .
C3 C4 1.391(3) .
C3 H3 0.9500 .
C4 C5 1.386(3) .
C4 H4 0.9500 .
C5 N1 1.346(3) .
C5 C6 1.479(3) .
C6 N2 1.316(3) .
C6 N5 1.360(3) .
C7 N3 1.320(3) .
C7 N5 1.379(3) .
C7 C8 1.469(3) .
C8 N4 1.349(3) .
C8 C9 1.378(3) .
C9 C10 1.386(3) .
C9 H9 0.9500 .
C10 C11 1.376(4) .
C10 H10 0.9500 .
C11 C12 1.386(4) .
C11 H11 0.9500 .
C12 N4 1.335(3) .
C12 H12 0.9500 .
C13 C18 1.379(3) .
C13 C14 1.381(3) .
C13 N5 1.443(3) .
C14 C15 1.383(3) .
C14 H14 0.9500 .
C15 C16 1.395(3) .
C15 H15 0.9500 .
C16 C17 1.386(3) .
C16 C19 1.511(3) .
C17 C18 1.386(3) .
C17 H17 0.9500 .
C18 H18 0.9500 .
C19 F2 1.348(2) .
C19 F1 1.358(3) .
C19 C20 1.542(3) .
C20 F4 1.342(3) .
C20 F3 1.344(2) .
C20 C21 1.557(3) .
C21 F6 1.331(2) .
C21 F5 1.352(3) .
C21 C22 1.555(3) .
C22 F8 1.333(3) .
C22 F7 1.351(2) .
C22 C23 1.554(3) .
C23 F10 1.338(2) .
C23 F9 1.341(2) .
C23 C24 1.563(3) .
C24 F11 1.342(2) .
C24 F12 1.345(2) .
C24 C25 1.548(3) .
C25 F14 1.342(2) .
C25 F13 1.346(2) .
C25 C26 1.539(3) .
C26 F15 1.320(3) .
C26 F16 1.324(3) .
C26 F17 1.335(3) .
N2 N3 1.377(2) .
N6 C27 1.168(3) .
C27 S1 1.618(2) .
O1 C29 1.473(6) .
O1 H1X 0.8646 .
C29 H29A 0.9800 .
C29 H29B 0.9800 .
C29 H29C 0.9800 .
O2 H2X 0.8555 .
O2 H2Y 0.8620 .

loop_
_geom_hbond_atom_site_label_D
_geom_hbond_atom_site_label_H
_geom_hbond_atom_site_label_A
_geom_hbond_distance_DH
_geom_hbond_distance_HA
_geom_hbond_distance_DA
_geom_hbond_angle_DHA
_geom_hbond_site_symmetry_A
O1 H1X N6 0.86 2.28 3.033(4) 145.8 1_565

loop_
_geom_torsion_atom_site_label_1
_geom_torsion_atom_site_label_2
_geom_torsion_atom_site_label_3
_geom_torsion_atom_site_label_4
_geom_torsion
N1 C1 C2 C3 0.8(3)
C1 C2 C3 C4 0.2(3)
C2 C3 C4 C5 -1.0(3)
C3 C4 C5 N1 0.9(3)
C3 C4 C5 C6 177.6(2)
N1 C5 C6 N2 18.7(3)
C4 C5 C6 N2 -158.3(2)
N1 C5 C6 N5 -160.7(2)
C4 C5 C6 N5 22.3(4)
N3 C7 C8 N4 -133.7(2)
N5 C7 C8 N4 44.3(3)
N3 C7 C8 C9 45.3(3)
N5 C7 C8 C9 -136.7(2)
N4 C8 C9 C10 1.0(4)
C7 C8 C9 C10 -178.0(2)
C8 C9 C10 C11 -0.8(4)
C9 C10 C11 C12 0.2(4)
C10 C11 C12 N4 0.2(4)
C18 C13 C14 C15 -0.1(3)
N5 C13 C14 C15 178.66(18)
C13 C14 C15 C16 -1.4(3)
C14 C15 C16 C17 1.6(3)
C14 C15 C16 C19 -179.53(19)
C15 C16 C17 C18 -0.3(3)
C19 C16 C17 C18 -179.2(2)
C14 C13 C18 C17 1.4(3)
N5 C13 C18 C17 -177.4(2)
C16 C17 C18 C13 -1.1(3)
C17 C16 C19 F2 -33.1(3)
C15 C16 C19 F2 148.03(19)
C17 C16 C19 F1 -152.02(19)
C15 C16 C19 F1 29.1(3)
C17 C16 C19 C20 87.5(2)
C15 C16 C19 C20 -91.4(2)
F2 C19 C20 F4 55.3(2)
F1 C19 C20 F4 170.31(15)
C16 C19 C20 F4 -67.0(2)
F2 C19 C20 F3 172.51(17)
F1 C19 C20 F3 -72.5(2)
C16 C19 C20 F3 50.2(2)
F2 C19 C20 C21 -66.6(2)
F1 C19 C20 C21 48.4(2)
C16 C19 C20 C21 171.11(16)
F4 C20 C21 F6 -80.4(2)
F3 C20 C21 F6 162.67(18)
C19 C20 C21 F6 41.3(2)
F4 C20 C21 F5 161.22(17)
F3 C20 C21 F5 44.3(2)
C19 C20 C21 F5 -77.0(2)
F4 C20 C21 C22 41.0(2)
F3 C20 C21 C22 -75.9(2)
C19 C20 C21 C22 162.73(17)
F6 C21 C22 F8 49.6(2)
F5 C21 C22 F8 167.22(16)
C20 C21 C22 F8 -72.4(2)
F6 C21 C22 F7 167.48(17)
F5 C21 C22 F7 -74.9(2)
C20 C21 C22 F7 45.4(2)
F6 C21 C22 C23 -71.9(2)
F5 C21 C22 C23 45.7(2)
C20 C21 C22 C23 166.06(17)
F8 C22 C23 F10 -75.6(2)
F7 C22 C23 F10 166.53(17)
C21 C22 C23 F10 45.8(2)
F8 C22 C23 F9 166.10(17)
F7 C22 C23 F9 48.2(2)
C21 C22 C23 F9 -72.6(2)
F8 C22 C23 C24 45.3(2)
F7 C22 C23 C24 -72.7(2)
C21 C22 C23 C24 166.60(16)
F10 C23 C24 F11 173.27(15)
F9 C23 C24 F11 -69.2(2)
C22 C23 C24 F11 52.4(2)
F10 C23 C24 F12 54.7(2)
F9 C23 C24 F12 172.15(15)
C22 C23 C24 F12 -66.2(2)
F10 C23 C24 C25 -65.6(2)
F9 C23 C24 C25 51.9(2)
C22 C23 C24 C25 173.49(15)
F11 C24 C25 F14 173.80(16)
F12 C24 C25 F14 -68.5(2)
C23 C24 C25 F14 52.5(2)
F11 C24 C25 F13 55.0(2)
F12 C24 C25 F13 172.66(16)
C23 C24 C25 F13 -66.4(2)
F11 C24 C25 C26 -65.8(2)
F12 C24 C25 C26 51.8(2)
C23 C24 C25 C26 172.82(16)
F14 C25 C26 F15 -179.73(18)
F13 C25 C26 F15 -63.3(2)
C24 C25 C26 F15 58.8(2)
F14 C25 C26 F16 58.7(2)
F13 C25 C26 F16 175.18(17)
C24 C25 C26 F16 -62.7(2)
F14 C25 C26 F17 -60.6(2)
F13 C25 C26 F17 55.8(2)
C24 C25 C26 F17 177.96(16)
C2 C1 N1 C5 -0.9(3)
C2 C1 N1 Fe1 -174.99(17)
C4 C5 N1 C1 0.0(3)
C6 C5 N1 C1 -177.08(19)
C4 C5 N1 Fe1 174.65(16)
C6 C5 N1 Fe1 -2.5(2)
N5 C6 N2 N3 -0.1(2)
C5 C6 N2 N3 -179.66(18)
N5 C6 N2 Fe1 154.95(14)
C5 C6 N2 Fe1 -24.6(2)
N5 C7 N3 N2 0.8(2)
C8 C7 N3 N2 179.0(2)
C6 N2 N3 C7 -0.4(2)
Fe1 N2 N3 C7 -147.96(17)
C11 C12 N4 C8 -0.1(4)
C9 C8 N4 C12 -0.6(3)
C7 C8 N4 C12 178.4(2)
N2 C6 N5 C7 0.6(2)
C5 C6 N5 C7 -179.9(2)
N2 C6 N5 C13 -179.1(2)
C5 C6 N5 C13 0.4(4)
N3 C7 N5 C6 -0.9(2)
C8 C7 N5 C6 -179.1(2)
N3 C7 N5 C13 178.85(19)
C8 C7 N5 C13 0.6(3)
C18 C13 N5 C6 -106.8(3)
C14 C13 N5 C6 74.4(3)
C18 C13 N5 C7 73.6(3)
C14 C13 N5 C7 -105.2(2)
